data_7715936
loop_
_publ_author_name
'Grasruck, Alexander'
'Schall, Kristina'
'Heinemann, Frank W.'
'Langer, Jens'
'Herrera, Alberto'
'Frie&#xdf;, Sybille'
'Schmid, G&#xfc;nter'
'Dorta, Romano'

_publ_section_title
;
 Dibenzoazepine hydrazine is a building block for <i>N</i>-alkene hybrid
 ligands: exploratory syntheses of complexes of Cu, Fe, and Li.
;
_journal_issue 20
_journal_name_full 'Dalton transactions (Cambridge, England : 2003)'
_journal_page_first 8642
_journal_page_last 8656
_journal_paper_doi 10.1039/d4dt00749b
_journal_volume 53
_journal_year 2024
_chemical_absolute_configuration ad
_chemical_formula_moiety 'C38 H34 Cu N4 O2'
_chemical_formula_sum 'C38 H34 Cu N4 O2'
_chemical_formula_weight 642.23
_chemical_properties_physical Air-sensitive,Moisture-sensitive
_space_group_crystal_system orthorhombic
_space_group_IT_number 43
_space_group_name_Hall 'F 2 -2d'
_space_group_name_H-M_alt 'F d d 2'
_atom_sites_solution_hydrogens geom
_atom_sites_solution_primary dual
_audit_creation_date 2024-01-05
_audit_creation_method
;
Olex2 1.5
(compiled 2023.08.24 svn.re1ec1418 for OlexSys, GUI svn.r6817)
;
_audit_update_record
;
2024-03-07 deposited with the CCDC.	2024-04-19 downloaded from the CCDC.
;
_cell_angle_alpha 90
_cell_angle_beta 90
_cell_angle_gamma 90
_cell_formula_units_Z 8
_cell_length_a 10.66630(10)
_cell_length_b 39.1923(5)
_cell_length_c 15.0354(2)
_cell_measurement_reflns_used 19990
_cell_measurement_temperature 100.0(1)
_cell_measurement_theta_max 73.5380
_cell_measurement_theta_min 4.4810
_cell_volume 6285.35(13)
_computing_cell_refinement 'CrysAlisPro 1.171.39.46 (Rigaku OD, 2018)'
_computing_data_collection 'CrysAlisPro 1.171.39.46 (Rigaku OD, 2018)'
_computing_data_reduction 'CrysAlisPro 1.171.39.46 (Rigaku OD, 2018)'
_computing_molecular_graphics 'Olex2 1.5 (Dolomanov et al., 2009)'
_computing_publication_material 'Olex2 1.5 (Dolomanov et al., 2009)'
_computing_structure_refinement 'SHELXL 2019/2 (Sheldrick, 2015)'
_computing_structure_solution 'SHELXT  (Sheldrick, 2015)'
_diffrn_ambient_environment N~2~
_diffrn_ambient_temperature 100.0(1)
_diffrn_detector 'CCD plate'
_diffrn_detector_area_resol_mean 5.2903
_diffrn_detector_type AtlasS2
_diffrn_measured_fraction_theta_full 1.000
_diffrn_measured_fraction_theta_max 0.995
_diffrn_measurement_details
;
List of Runs (angles in degrees, time in seconds):

  # Type    Start    End  Width  t~exp~   \w     \q     \k     \f   Frames
#--------------------------------------------------------------------------
  1  \w   -114.00 -16.00   1.00    1.60    --  -40.61 -38.00 120.00   98
  2  \w   -104.00 -17.00   1.00    1.60    --  -40.61 -38.00-150.00   87
  3  \w   -110.00 -68.00   1.00    1.60    --  -40.61-147.00 -72.00   42
  4  \w      1.00  60.00   1.00    1.60    --   40.61 -99.00   0.00   59
  5  \w     41.00  95.00   1.00    1.60    --   40.61-125.00-180.00   54
  6  \w     56.00 178.00   1.00    6.00    --  107.07  15.00-180.00  122
  7  \w     97.00 178.00   1.00    6.00    --  107.07  30.00  60.00   81
  8  \w     53.00 123.00   1.00    6.00    --  107.07 -45.00-120.00   70
  9  \w     37.00 110.00   1.00    6.00    --  107.07 -94.00  30.00   73
 10  \w     68.00 109.00   1.00    6.00    --  107.07-125.00 -90.00   41
 11  \w     25.00 105.00   1.00    6.00    --  107.07 -94.00 -60.00   80
 12  \w     46.00 109.00   1.00    6.00    --  107.07-125.00-180.00   63
 13  \w     36.00 129.00   1.00    6.00    --  107.07 -45.00 120.00   93
 14  \w     46.00 106.00   1.00    6.00    --  107.07 -45.00   0.00   60
 15  \w    -43.00 -13.00   1.00    1.60    --  -40.86 -57.00  30.00   30
 16  \w   -114.00 -89.00   1.00    1.60    --  -40.86-147.00 -72.00   25
 17  \w    -61.00  10.00   1.00    1.60    --  -40.86  57.00 -60.00   71
 18  \w    -74.00  24.00   1.00    1.60    --  -40.86  19.00-120.00   98
 19  \w      7.00  32.00   1.00    1.60    --   42.00  86.00  55.24   25
 20  \w      6.00  31.00   1.00    1.60    --   42.00  88.00 173.80   25
 21  \w     11.00  37.00   1.00    1.60    --   46.00  84.00 -53.03   26
 22  \w     17.00  44.00   1.00    1.60    --   50.00  79.00-111.08   27
 23  \w     17.00  42.00   1.00    1.60    --   50.00  80.00 131.13   25
 24  \w     25.00  50.00   1.00    1.60    --   58.00  77.00  -3.98   25
 25  \w     27.00  61.00   1.00    1.60    --   58.00  77.00 -62.64   34
 26  \w     30.00  63.00   1.00    1.60    --   62.00  74.00 121.22   33
 27  \w     35.00  61.00   1.00    1.60    --   62.00  75.00  76.61   26
 28  \w     33.00  60.00   1.00    1.60    --   66.00  77.00 169.04   27
 29  \w     76.00 102.00   1.00    1.60    --   66.00  77.00 169.04   26
 30  \w     34.00  96.00   1.00    1.60    --   66.00  75.00  46.31   62
 31  \w     40.00  66.00   1.00    1.60    --   70.00  76.00-166.72   26
 32  \w     39.00  73.00   1.00    1.60    --   70.00  77.00  12.58   34
 33  \w    105.00 145.00   1.00    6.00    --   74.00  77.00-133.08   40
 34  \w     41.00  72.00   1.00    6.00    --   74.00  77.00-133.08   31
 35  \w     45.00  81.00   1.00    6.00    --   78.00  77.00 -40.14   36
 36  \w    133.00 175.00   1.00    6.00    --  107.07  77.00   0.00   42
 37  \w     74.00 146.00   1.00    6.00    --  107.07  77.00 -30.00   72
 38  \w     76.00 116.00   1.00    6.00    --  107.07  77.00   0.00   40
 39  \w     74.00 101.00   1.00    6.00    --  107.07  77.00  90.00   27
 40  \w    145.00 171.00   1.00    6.00    --  107.07  61.00  90.00   26
 41  \w    135.00 160.00   1.00    6.00    --  107.07  77.00 120.00   25
 42  \w     80.00 107.00   1.00    6.00    --  107.07  61.00  90.00   27
 43  \w     74.00 100.00   1.00    6.00    --  107.07  77.00  30.00   26
 44  \w    153.00 178.00   1.00    6.00    --  107.07  77.00  30.00   25
 45  \w     75.00 101.00   1.00    6.00    --  107.07  77.00 120.00   26
 46  \w     79.00 104.00   1.00    6.00    --  107.07  61.00-120.00   25
 47  \w    113.00 162.00   1.00    6.00    --  107.07  77.00-150.00   49
 48  \w     82.00 108.00   1.00    6.00    --  107.07  61.00-180.00   26
 49  \w     74.00  99.00   1.00    6.00    --  107.07  77.00-150.00   25
 50  \w     78.00 106.00   1.00    6.00    --  107.07  77.00-180.00   28
 51  \w     74.00  99.00   1.00    6.00    --  107.07  77.00  60.00   25
 52  \w     74.00 152.00   1.00    6.00    --  107.07  77.00 -90.00   78
 53  \w    107.00 146.00   1.00    6.00    --  107.07  77.00 -60.00   39
 54  \w     74.00 103.00   1.00    6.00    --  107.07  77.00 -60.00   29
 55  \w    147.00 176.00   1.00    6.00    --  107.07  77.00 150.00   29
 56  \w    135.00 161.00   1.00    6.00    --  107.07  61.00-180.00   26
 57  \w    153.00 178.00   1.00    6.00    --  107.07  77.00-120.00   25
 58  \w     76.00 141.00   1.00    6.00    --  107.07  77.00-120.00   65
 59  \w     74.00  99.00   1.00    6.00    --  107.07  77.00 150.00   25
;
_diffrn_measurement_device 'four-circle diffractometer'
_diffrn_measurement_device_type 'SuperNova, Dual, Cu at home/near, AtlasS2'
_diffrn_measurement_method '\w scans'
_diffrn_orient_matrix_type 'CrysAlisPro convention (1999,Acta A55,543-557)'
_diffrn_orient_matrix_UB_11 0.0901786000
_diffrn_orient_matrix_UB_12 0.0261609000
_diffrn_orient_matrix_UB_13 0.0419023000
_diffrn_orient_matrix_UB_21 0.0882053000
_diffrn_orient_matrix_UB_22 -0.0291914000
_diffrn_orient_matrix_UB_23 0.0282451000
_diffrn_orient_matrix_UB_31 0.0703215000
_diffrn_orient_matrix_UB_32 0.0030898000
_diffrn_orient_matrix_UB_33 -0.0891064000
_diffrn_radiation_monochromator mirror
_diffrn_radiation_probe x-ray
_diffrn_radiation_type CuK\a
_diffrn_radiation_wavelength 1.54184
_diffrn_reflns_av_R_equivalents 0.0225
_diffrn_reflns_av_unetI/netI 0.0107
_diffrn_reflns_Laue_measured_fraction_full 1.000
_diffrn_reflns_Laue_measured_fraction_max 0.995
_diffrn_reflns_limit_h_max 13
_diffrn_reflns_limit_h_min -13
_diffrn_reflns_limit_k_max 48
_diffrn_reflns_limit_k_min -48
_diffrn_reflns_limit_l_max 18
_diffrn_reflns_limit_l_min -18
_diffrn_reflns_number 23807
_diffrn_reflns_point_group_measured_fraction_full 0.998
_diffrn_reflns_point_group_measured_fraction_max 0.988
_diffrn_reflns_theta_full 67.684
_diffrn_reflns_theta_max 73.634
_diffrn_reflns_theta_min 4.513
_diffrn_source 'micro-focus sealed X-ray tube'
_diffrn_source_type 'SuperNova (Cu) X-ray Source'
_exptl_absorpt_coefficient_mu 1.299
_exptl_absorpt_correction_T_max 1.000
_exptl_absorpt_correction_T_min 0.454
_exptl_absorpt_correction_type gaussian
_exptl_absorpt_process_details
;
CrysAlisPro 1.171.39.46 (Rigaku Oxford Diffraction, 2018)
Numerical absorption correction based on gaussian integration over
			a multifaceted crystal model
Empirical absorption correction using spherical harmonics,
 implemented in SCALE3 ABSPACK scaling algorithm.
;
_exptl_crystal_colour 'clear brownish orange'
_exptl_crystal_colour_lustre clear
_exptl_crystal_colour_modifier brownish
_exptl_crystal_colour_primary orange
_exptl_crystal_density_diffrn 1.357
_exptl_crystal_description plate
_exptl_crystal_F_000 2680
_exptl_crystal_recrystallization_method 'Re-crystallisation from solvent: toluene, n-hexane'
_exptl_crystal_size_max 0.278
_exptl_crystal_size_mid 0.24
_exptl_crystal_size_min 0.105
_refine_diff_density_max 0.193
_refine_diff_density_min -0.368
_refine_diff_density_rms 0.039
_refine_ls_abs_structure_details
;
 Flack x determined using 1491 quotients [(I+)-(I-)]/[(I+)+(I-)]
 (Parsons, Flack and Wagner, Acta Cryst. B69 (2013) 249-259).
;
_refine_ls_abs_structure_Flack -0.016(6)
_refine_ls_extinction_method none
_refine_ls_goodness_of_fit_ref 1.079
_refine_ls_hydrogen_treatment constr
_refine_ls_matrix_type full
_refine_ls_number_parameters 206
_refine_ls_number_reflns 3152
_refine_ls_number_restraints 1
_refine_ls_restrained_S_all 1.079
_refine_ls_R_factor_all 0.0224
_refine_ls_R_factor_gt 0.0224
_refine_ls_shift/su_max 0.001
_refine_ls_shift/su_mean 0.000
_refine_ls_structure_factor_coef Fsqd
_refine_ls_weighting_details 'w=1/[\s^2^(Fo^2^)+(0.0281P)^2^+10.4509P] where P=(Fo^2^+2Fc^2^)/3'
_refine_ls_weighting_scheme calc
_refine_ls_wR_factor_gt 0.0599
_refine_ls_wR_factor_ref 0.0599
_reflns_Friedel_coverage 0.909
_reflns_Friedel_fraction_full 0.996
_reflns_Friedel_fraction_max 0.980
_reflns_number_gt 3151
_reflns_number_total 3152
_reflns_threshold_expression 'I > 2\s(I)'
_cod_data_source_file d4dt00749b2.cif
_cod_data_source_block rodo180915a
_cod_depositor_comments 'Adding full bibliography for 7715932--7715940.cif.'
_cod_database_code 7715936
_shelx_shelxl_version_number 2019/2
_chemical_oxdiff_formula 'C H N P Cu O '
_shelx_space_group_comment
;
The symmetry employed for this shelxl refinement is uniquely defined
by the following loop, which should always be used as a source of
symmetry information in preference to the above space-group names.
They are only intended as comments.
;
_shelx_estimated_absorpt_t_max 0.876
_shelx_estimated_absorpt_t_min 0.714
_reflns_odcompleteness_completeness 99.94
_reflns_odcompleteness_iscentric 1
_reflns_odcompleteness_theta 66.97
_olex2_refinement_description
;
1. Fixed Uiso
 At 1.2 times of:
  All C(H) groups
 At 1.5 times of:
  All C(H,H,H) groups
2.a Aromatic/amide H refined with riding coordinates:
 C3(H3), C7(H7), C8(H8), C9(H9), C10(H10), C12(H12), C13(H13), C15(H15),
 C16(H16), C17(H17), C18(H18)
2.b Idealised Me refined as rotating group:
 C1(H1A,H1B,H1C), C5(H5A,H5B,H5C)
;
_olex2_date_sample_data_collection 2021-07-01
_olex2_submission_special_instructions 'No special instructions were received'
_oxdiff_exptl_absorpt_empirical_details
;
Empirical correction (ABSPACK) includes:
- Absorption correction using spherical harmonics
- Frame scaling
;
_oxdiff_exptl_absorpt_empirical_full_max 1.572
_oxdiff_exptl_absorpt_empirical_full_min 0.751

loop_
_space_group_symop_operation_xyz
'x, y, z'
'-x, -y, z'
'x+1/4, -y+1/4, z+1/4'
'-x+1/4, y+1/4, z+1/4'
'x, y+1/2, z+1/2'
'-x, -y+1/2, z+1/2'
'x+1/4, -y+3/4, z+3/4'
'-x+1/4, y+3/4, z+3/4'
'x+1/2, y, z+1/2'
'-x+1/2, -y, z+1/2'
'x+3/4, -y+1/4, z+3/4'
'-x+3/4, y+1/4, z+3/4'
'x+1/2, y+1/2, z'
'-x+1/2, -y+1/2, z'
'x+3/4, -y+3/4, z+1/4'
'-x+3/4, y+3/4, z+1/4'

loop_
_atom_site_label
_atom_site_type_symbol
_atom_site_fract_x
_atom_site_fract_y
_atom_site_fract_z
_atom_site_U_iso_or_equiv
_atom_site_adp_type
_atom_site_occupancy
_atom_site_site_symmetry_order
_atom_site_calc_flag
_atom_site_refinement_flags_posn
_atom_site_refinement_flags_adp
_atom_site_refinement_flags_occupancy
_atom_site_disorder_assembly
_atom_site_disorder_group
Cu1 Cu 0.750000 0.750000 0.51399(3) 0.01693(11) Uani 1 2 d S T P . .
O1 O 0.92502(13) 0.74284(4) 0.52060(14) 0.0223(3) Uani 1 1 d . . . . .
N1 N 0.72020(15) 0.69963(4) 0.50500(14) 0.0180(4) Uani 1 1 d . . . . .
N2 N 0.59516(15) 0.68649(5) 0.50007(14) 0.0187(4) Uani 1 1 d . . . . .
C1 C 1.1273(2) 0.72064(6) 0.5066(2) 0.0314(5) Uani 1 1 d . . . . .
H1A H 1.148581 0.736944 0.459513 0.047 Uiso 1 1 calc R U . . .
H1B H 1.168928 0.698813 0.494749 0.047 Uiso 1 1 calc R U . . .
H1C H 1.155497 0.729576 0.564089 0.047 Uiso 1 1 calc R U . . .
C2 C 0.98730(18) 0.71540(6) 0.50873(16) 0.0202(4) Uani 1 1 d . . . . .
C3 C 0.9365(2) 0.68339(6) 0.49772(18) 0.0234(5) Uani 1 1 d . . . . .
H3 H 0.993260 0.664907 0.490627 0.028 Uiso 1 1 calc R U . . .
C4 C 0.8067(2) 0.67567(6) 0.49607(15) 0.0200(4) Uani 1 1 d . . . . .
C5 C 0.7694(2) 0.63907(6) 0.4833(2) 0.0328(6) Uani 1 1 d . . . . .
H5A H 0.716563 0.631781 0.533183 0.049 Uiso 1 1 calc R U . . .
H5B H 0.844699 0.624786 0.480901 0.049 Uiso 1 1 calc R U . . .
H5C H 0.722471 0.636741 0.427616 0.049 Uiso 1 1 calc R U . . .
C6 C 0.5325(2) 0.68652(6) 0.58398(16) 0.0197(4) Uani 1 1 d . . . . .
C7 C 0.5901(2) 0.70144(6) 0.65786(17) 0.0250(5) Uani 1 1 d . . . . .
H7 H 0.668641 0.712490 0.650457 0.030 Uiso 1 1 calc R U . . .
C8 C 0.5357(3) 0.70059(7) 0.74193(18) 0.0326(6) Uani 1 1 d . . . . .
H8 H 0.577310 0.710918 0.790879 0.039 Uiso 1 1 calc R U . . .
C9 C 0.4214(2) 0.68479(8) 0.7544(2) 0.0378(7) Uani 1 1 d . . . . .
H9 H 0.381968 0.684767 0.811066 0.045 Uiso 1 1 calc R U . . .
C10 C 0.3663(3) 0.66914(7) 0.6830(2) 0.0346(6) Uani 1 1 d . . . . .
H10 H 0.288340 0.657933 0.691813 0.042 Uiso 1 1 calc R U . . .
C11 C 0.4187(2) 0.66875(6) 0.59748(18) 0.0255(5) Uani 1 1 d . . . . .
C12 C 0.3558(2) 0.64794(6) 0.5309(2) 0.0323(6) Uani 1 1 d . . . . .
H12 H 0.307719 0.629368 0.552890 0.039 Uiso 1 1 calc R U . . .
C13 C 0.3574(2) 0.65171(7) 0.4430(2) 0.0326(6) Uani 1 1 d . . . . .
H13 H 0.309286 0.635663 0.410151 0.039 Uiso 1 1 calc R U . . .
C14 C 0.4235(2) 0.67735(6) 0.39059(18) 0.0255(5) Uani 1 1 d . . . . .
C15 C 0.3753(3) 0.68425(8) 0.3058(2) 0.0354(6) Uani 1 1 d . . . . .
H15 H 0.297690 0.674189 0.289443 0.042 Uiso 1 1 calc R U . . .
C16 C 0.4348(3) 0.70481(9) 0.2454(2) 0.0406(7) Uani 1 1 d . . . . .
H16 H 0.398165 0.709472 0.189139 0.049 Uiso 1 1 calc R U . . .
C17 C 0.5501(3) 0.71866(7) 0.2688(2) 0.0355(6) Uani 1 1 d . . . . .
H17 H 0.594885 0.732222 0.227245 0.043 Uiso 1 1 calc R U . . .
C18 C 0.5999(3) 0.71280(6) 0.35233(16) 0.0262(5) Uani 1 1 d . . . . .
H18 H 0.679089 0.722416 0.366834 0.031 Uiso 1 1 calc R U . . .
C19 C 0.5375(2) 0.69315(6) 0.41611(16) 0.0205(5) Uani 1 1 d . . . . .

loop_
_atom_site_aniso_label
_atom_site_aniso_U_11
_atom_site_aniso_U_22
_atom_site_aniso_U_33
_atom_site_aniso_U_23
_atom_site_aniso_U_13
_atom_site_aniso_U_12
Cu1 0.00977(18) 0.01554(19) 0.0255(2) 0.000 0.000 -0.00085(16)
O1 0.0125(6) 0.0189(8) 0.0356(9) -0.0016(8) -0.0012(7) -0.0006(5)
N1 0.0110(8) 0.0182(8) 0.0247(9) -0.0001(8) 0.0014(8) -0.0024(6)
N2 0.0106(8) 0.0187(8) 0.0269(10) -0.0006(8) 0.0006(8) -0.0030(6)
C1 0.0141(10) 0.0292(12) 0.0509(15) -0.0032(13) 0.0007(12) 0.0004(9)
C2 0.0130(9) 0.0242(10) 0.0233(11) 0.0002(9) 0.0015(9) 0.0014(7)
C3 0.0128(9) 0.0212(11) 0.0361(14) -0.0007(10) 0.0018(10) 0.0036(8)
C4 0.0170(10) 0.0190(10) 0.0241(11) 0.0012(8) 0.0018(9) -0.0002(8)
C5 0.0205(11) 0.0185(12) 0.0593(18) -0.0038(11) 0.0043(11) 0.0014(9)
C6 0.0149(10) 0.0168(10) 0.0275(12) 0.0052(9) 0.0018(9) 0.0026(8)
C7 0.0198(11) 0.0258(12) 0.0293(12) 0.0042(10) 0.0004(10) 0.0017(9)
C8 0.0331(13) 0.0381(14) 0.0267(14) 0.0061(10) 0.0013(10) 0.0089(12)
C9 0.0330(13) 0.0474(15) 0.0330(15) 0.0169(13) 0.0139(13) 0.0137(12)
C10 0.0209(12) 0.0358(14) 0.0472(16) 0.0184(12) 0.0121(11) 0.0050(11)
C11 0.0149(11) 0.0203(11) 0.0413(14) 0.0086(10) 0.0028(10) 0.0024(9)
C12 0.0164(11) 0.0193(11) 0.061(2) 0.0014(11) 0.0040(11) -0.0052(9)
C13 0.0145(11) 0.0239(12) 0.0593(18) -0.0135(12) -0.0026(11) -0.0029(9)
C14 0.0174(11) 0.0226(11) 0.0366(14) -0.0116(10) -0.0037(10) 0.0040(9)
C15 0.0242(13) 0.0389(15) 0.0430(15) -0.0175(12) -0.0131(11) 0.0093(11)
C16 0.0416(15) 0.0494(17) 0.0309(15) -0.0092(12) -0.0116(12) 0.0173(13)
C17 0.0426(14) 0.0391(14) 0.0249(13) -0.0002(12) -0.0015(13) 0.0074(11)
C18 0.0273(12) 0.0266(12) 0.0248(12) -0.0023(10) -0.0004(10) -0.0005(10)
C19 0.0172(11) 0.0187(10) 0.0255(11) -0.0042(9) -0.0015(9) 0.0029(9)

loop_
_atom_type_symbol
_atom_type_description
_atom_type_scat_dispersion_real
_atom_type_scat_dispersion_imag
_atom_type_scat_source
C C 0.0181 0.0091 'International Tables Vol C Tables 4.2.6.8 and 6.1.1.4'
H H 0.0000 0.0000 'International Tables Vol C Tables 4.2.6.8 and 6.1.1.4'
Cu Cu -1.9646 0.5888 'International Tables Vol C Tables 4.2.6.8 and 6.1.1.4'
N N 0.0311 0.0180 'International Tables Vol C Tables 4.2.6.8 and 6.1.1.4'
O O 0.0492 0.0322 'International Tables Vol C Tables 4.2.6.8 and 6.1.1.4'

loop_
_exptl_crystal_face_index_h
_exptl_crystal_face_index_k
_exptl_crystal_face_index_l
_exptl_crystal_face_perp_dist
5 -15 4 0.1023
1 7 -9 0.1236
-5 -14 5 0.1003
1 15 8 0.1377
5 17 -3 0.1158
-3 -21 -3 0.0874
-1 -17 -7 0.0972
6 -5 5 0.1136
4 2 -8 0.1187
-6 5 -5 0.1145
-3 5 -9 0.1263
0 -3 10 0.1655
0 -25 0 0.0452
-1 25 2 0.0623
1 24 -3 0.0577
4 19 4 0.0911
-5 7 5 0.1103
-5 17 -3 0.0957
-1 25 -1 0.0536
-3 23 2 0.0722
0 25 1 0.0598
0 25 2 0.0613
2 23 2 0.0727

loop_
_geom_angle_atom_site_label_1
_geom_angle_atom_site_label_2
_geom_angle_atom_site_label_3
_geom_angle
_geom_angle_site_symmetry_1
_geom_angle_site_symmetry_3
_geom_angle_publ_flag
O1 Cu1 O1 173.98(13) 14_665 . ?
O1 Cu1 N1 90.80(6) . . ?
O1 Cu1 N1 90.81(6) 14_665 14_665 ?
O1 Cu1 N1 89.60(6) 14_665 . ?
O1 Cu1 N1 89.60(6) . 14_665 ?
N1 Cu1 N1 172.26(12) 14_665 . ?
C2 O1 Cu1 129.16(14) . . ?
N2 N1 Cu1 120.37(12) . . ?
C4 N1 Cu1 126.54(14) . . ?
C4 N1 N2 112.89(17) . . ?
C6 N2 N1 112.96(19) . . ?
C6 N2 C19 125.40(17) . . ?
C19 N2 N1 112.41(19) . . ?
H1A C1 H1B 109.5 . . ?
H1A C1 H1C 109.5 . . ?
H1B C1 H1C 109.5 . . ?
C2 C1 H1A 109.5 . . ?
C2 C1 H1B 109.5 . . ?
C2 C1 H1C 109.5 . . ?
O1 C2 C1 113.80(19) . . ?
O1 C2 C3 125.44(19) . . ?
C3 C2 C1 120.8(2) . . ?
C2 C3 H3 117.2 . . ?
C2 C3 C4 125.5(2) . . ?
C4 C3 H3 117.2 . . ?
N1 C4 C3 121.9(2) . . ?
N1 C4 C5 120.43(19) . . ?
C3 C4 C5 117.72(19) . . ?
C4 C5 H5A 109.5 . . ?
C4 C5 H5B 109.5 . . ?
C4 C5 H5C 109.5 . . ?
H5A C5 H5B 109.5 . . ?
H5A C5 H5C 109.5 . . ?
H5B C5 H5C 109.5 . . ?
C7 C6 N2 119.8(2) . . ?
C7 C6 C11 118.0(2) . . ?
C11 C6 N2 121.9(2) . . ?
C6 C7 H7 119.0 . . ?
C8 C7 C6 121.9(2) . . ?
C8 C7 H7 119.0 . . ?
C7 C8 H8 119.9 . . ?
C9 C8 C7 120.2(3) . . ?
C9 C8 H8 119.9 . . ?
C8 C9 H9 120.9 . . ?
C10 C9 C8 118.2(3) . . ?
C10 C9 H9 120.9 . . ?
C9 C10 H10 118.2 . . ?
C9 C10 C11 123.6(2) . . ?
C11 C10 H10 118.2 . . ?
C6 C11 C12 124.9(2) . . ?
C10 C11 C6 117.9(2) . . ?
C10 C11 C12 117.0(2) . . ?
C11 C12 H12 116.0 . . ?
C13 C12 C11 128.0(2) . . ?
C13 C12 H12 116.0 . . ?
C12 C13 H13 115.9 . . ?
C12 C13 C14 128.3(2) . . ?
C14 C13 H13 115.9 . . ?
C15 C14 C13 116.6(2) . . ?
C15 C14 C19 118.5(3) . . ?
C19 C14 C13 124.7(2) . . ?
C14 C15 H15 118.4 . . ?
C16 C15 C14 123.2(3) . . ?
C16 C15 H15 118.4 . . ?
C15 C16 H16 120.9 . . ?
C15 C16 C17 118.1(3) . . ?
C17 C16 H16 120.9 . . ?
C16 C17 H17 119.8 . . ?
C18 C17 C16 120.4(3) . . ?
C18 C17 H17 119.8 . . ?
C17 C18 H18 119.0 . . ?
C17 C18 C19 122.1(3) . . ?
C19 C18 H18 119.0 . . ?
C14 C19 N2 121.9(2) . . ?
C18 C19 N2 120.1(2) . . ?
C18 C19 C14 117.6(2) . . ?

loop_
_geom_bond_atom_site_label_1
_geom_bond_atom_site_label_2
_geom_bond_distance
_geom_bond_site_symmetry_2
_geom_bond_publ_flag
Cu1 O1 1.8903(14) 14_665 ?
Cu1 O1 1.8903(14) . ?
Cu1 N1 2.0041(16) 14_665 ?
Cu1 N1 2.0041(16) . ?
O1 C2 1.277(3) . ?
N1 N2 1.432(2) . ?
N1 C4 1.323(3) . ?
N2 C6 1.428(3) . ?
N2 C19 1.428(3) . ?
C1 H1A 0.9800 . ?
C1 H1B 0.9800 . ?
C1 H1C 0.9800 . ?
C1 C2 1.508(3) . ?
C2 C3 1.376(3) . ?
C3 H3 0.9500 . ?
C3 C4 1.418(3) . ?
C4 C5 1.501(3) . ?
C5 H5A 0.9800 . ?
C5 H5B 0.9800 . ?
C5 H5C 0.9800 . ?
C6 C7 1.397(4) . ?
C6 C11 1.414(3) . ?
C7 H7 0.9500 . ?
C7 C8 1.391(4) . ?
C8 H8 0.9500 . ?
C8 C9 1.380(4) . ?
C9 H9 0.9500 . ?
C9 C10 1.370(5) . ?
C10 H10 0.9500 . ?
C10 C11 1.401(4) . ?
C11 C12 1.455(4) . ?
C12 H12 0.9500 . ?
C12 C13 1.330(5) . ?
C13 H13 0.9500 . ?
C13 C14 1.459(4) . ?
C14 C15 1.400(4) . ?
C14 C19 1.418(3) . ?
C15 H15 0.9500 . ?
C15 C16 1.369(5) . ?
C16 H16 0.9500 . ?
C16 C17 1.390(4) . ?
C17 H17 0.9500 . ?
C17 C18 1.382(4) . ?
C18 H18 0.9500 . ?
C18 C19 1.399(3) . ?

loop_
_geom_torsion_atom_site_label_1
_geom_torsion_atom_site_label_2
_geom_torsion_atom_site_label_3
_geom_torsion_atom_site_label_4
_geom_torsion
_geom_torsion_site_symmetry_1
_geom_torsion_site_symmetry_2
_geom_torsion_site_symmetry_3
_geom_torsion_site_symmetry_4
_geom_torsion_publ_flag
Cu1 O1 C2 C1 171.65(19) . . . . ?
Cu1 O1 C2 C3 -7.8(4) . . . . ?
Cu1 N1 N2 C6 -76.7(2) . . . . ?
Cu1 N1 N2 C19 72.1(2) . . . . ?
Cu1 N1 C4 C3 4.3(3) . . . . ?
Cu1 N1 C4 C5 -175.41(19) . . . . ?
O1 C2 C3 C4 1.2(4) . . . . ?
N1 Cu1 O1 C2 9.1(2) . . . . ?
N1 Cu1 O1 C2 -163.2(2) 14_665 . . . ?
N1 N2 C6 C7 5.8(3) . . . . ?
N1 N2 C6 C11 -167.53(19) . . . . ?
N1 N2 C19 C14 168.45(19) . . . . ?
N1 N2 C19 C18 -4.5(3) . . . . ?
N2 N1 C4 C3 179.1(2) . . . . ?
N2 N1 C4 C5 -0.6(3) . . . . ?
N2 C6 C7 C8 -176.7(2) . . . . ?
N2 C6 C11 C10 177.6(2) . . . . ?
N2 C6 C11 C12 2.3(3) . . . . ?
C1 C2 C3 C4 -178.1(3) . . . . ?
C2 C3 C4 N1 0.3(4) . . . . ?
C2 C3 C4 C5 -180.0(3) . . . . ?
C4 N1 N2 C6 108.2(2) . . . . ?
C4 N1 N2 C19 -103.0(2) . . . . ?
C6 N2 C19 C14 -47.4(3) . . . . ?
C6 N2 C19 C18 139.7(2) . . . . ?
C6 C7 C8 C9 -0.2(4) . . . . ?
C6 C11 C12 C13 -29.7(4) . . . . ?
C7 C6 C11 C10 4.2(3) . . . . ?
C7 C6 C11 C12 -171.2(2) . . . . ?
C7 C8 C9 C10 2.3(4) . . . . ?
C8 C9 C10 C11 -1.1(4) . . . . ?
C9 C10 C11 C6 -2.2(4) . . . . ?
C9 C10 C11 C12 173.5(2) . . . . ?
C10 C11 C12 C13 154.9(3) . . . . ?
C11 C6 C7 C8 -3.1(3) . . . . ?
C11 C12 C13 C14 0.8(5) . . . . ?
C12 C13 C14 C15 -156.6(3) . . . . ?
C12 C13 C14 C19 29.4(4) . . . . ?
C13 C14 C15 C16 -172.6(3) . . . . ?
C13 C14 C19 N2 -3.7(3) . . . . ?
C13 C14 C19 C18 169.4(2) . . . . ?
C14 C15 C16 C17 1.8(4) . . . . ?
C15 C14 C19 N2 -177.7(2) . . . . ?
C15 C14 C19 C18 -4.6(3) . . . . ?
C15 C16 C17 C18 -2.6(4) . . . . ?
C16 C17 C18 C19 -0.3(4) . . . . ?
C17 C18 C19 N2 177.2(2) . . . . ?
C17 C18 C19 C14 4.0(4) . . . . ?
C19 N2 C6 C7 -138.2(2) . . . . ?
C19 N2 C6 C11 48.5(3) . . . . ?
C19 C14 C15 C16 1.8(4) . . . . ?

loop_
_exptl_oxdiff_crystal_face_indexfrac_h
_exptl_oxdiff_crystal_face_indexfrac_k
_exptl_oxdiff_crystal_face_indexfrac_l
_exptl_oxdiff_crystal_face_x
_exptl_oxdiff_crystal_face_y
_exptl_oxdiff_crystal_face_z
4.9921 -15.0005 4.0093 0.2257 0.9915 -0.0526
1.0049 6.9810 -9.0003 -0.1039 -0.3694 0.8942
-5.0045 -13.9664 5.0037 -0.6070 0.1076 -0.8409
1.0018 14.9937 7.9893 0.8174 -0.1237 -0.5951
5.0048 16.9663 -3.0061 0.7692 -0.1387 0.6722
-3.0048 -20.9766 -2.9887 -0.9450 0.2629 -0.0098
-1.0028 -16.9910 -6.9886 -0.8278 0.2101 0.4997
5.9946 -5.0107 5.0038 0.6192 0.8164 -0.0398
4.0020 1.9759 -7.9964 0.0775 0.0695 1.0001
-5.9946 5.0107 -5.0038 -0.6192 -0.8164 0.0398
-2.9943 4.9961 -9.0010 -0.5165 -0.6642 0.6069
-0.0043 -2.9864 9.9982 0.3404 0.3692 -0.9004
-0.0081 -24.9802 0.0139 -0.6537 0.7289 -0.0790
-0.9922 24.9858 1.9849 0.6473 -0.7608 -0.1694
1.0085 23.9743 -3.0118 0.5919 -0.6960 0.4134
4.0035 18.9759 3.9899 1.0246 -0.0881 -0.0154
-4.9977 7.0170 4.9920 -0.0579 -0.5047 -0.7746
-4.9918 17.0001 -3.0107 -0.1316 -1.0216 -0.0302
-0.9912 24.9825 -1.0140 0.5217 -0.8453 0.0978
-2.9922 22.9942 1.9851 0.4149 -0.8791 -0.3163
0.0078 24.9813 0.9857 0.6955 -0.7007 -0.0101
0.0074 24.9825 1.9854 0.7374 -0.6725 -0.0992
2.0061 22.9773 1.9874 0.8653 -0.4377 0.0350
